data_7160759
loop_
_publ_author_name
'Chen, Yu-Ting'
'Hu, Yue-Hong'
'Gan, Zhang-Yan'
'Yu, Chun-Yu'
'Mo, Juxin'
'Chen, Meng-En'
'Zhang, Xiao-Ming'
'Zhang, Fu-Min'

_publ_section_title
;
 Preparation of &#x3b1;,&#x3b2;,&#x3b3;,&#x3b3;-tetrasubstituted
 &#x3b1;,&#x3b2;-unsaturated &#x3b3;-lactams <i>via</i> a tandem or
 one-pot oxidative Ritter reaction/Knoevenagel condensation.
;
_journal_issue 42
_journal_name_full 'Organic &amp; biomolecular chemistry'
_journal_page_first 9570
_journal_page_last 9575
_journal_paper_doi 10.1039/d5ob01300c
_journal_volume 23
_journal_year 2025
_chemical_formula_moiety 'C17 H19 N O3'
_chemical_formula_sum 'C17 H19 N O3'
_chemical_formula_weight 285.33
_space_group_crystal_system monoclinic
_space_group_IT_number 14
_space_group_name_Hall '-P 2ybc'
_space_group_name_H-M_alt 'P 1 21/c 1'
_atom_sites_solution_hydrogens geom
_atom_sites_solution_primary dual
_audit_creation_date 2025-06-18
_audit_creation_method
;
Olex2 1.5-ac5-024
(compiled 2022.04.12 svn.rca3783a0 for Rigaku Oxford Diffraction, GUI svn.r6498)
;
_audit_update_record
;
2025-07-06 deposited with the CCDC.	2025-09-30 downloaded from the CCDC.
;
_cell_angle_alpha 90
_cell_angle_beta 106.410(2)
_cell_angle_gamma 90
_cell_formula_units_Z 4
_cell_length_a 11.1025(2)
_cell_length_b 7.40740(10)
_cell_length_c 19.1639(3)
_cell_measurement_reflns_used 5523
_cell_measurement_temperature 300.96(10)
_cell_measurement_theta_max 75.3680
_cell_measurement_theta_min 4.1380
_cell_volume 1511.85(4)
_computing_cell_refinement 'CrysAlisPro 1.171.43.143a (Rigaku OD, 2024)'
_computing_data_collection 'CrysAlisPro 1.171.43.143a (Rigaku OD, 2024)'
_computing_data_reduction 'CrysAlisPro 1.171.43.143a (Rigaku OD, 2024)'
_computing_molecular_graphics 'Olex2 1.5-ac5-024 (Dolomanov et al., 2009)'
_computing_publication_material 'Olex2 1.5-ac5-024 (Dolomanov et al., 2009)'
_computing_structure_refinement 'SHELXL 2018/3 (Sheldrick, 2015)'
_computing_structure_solution 'SHELXT 2018/2 (Sheldrick, 2018)'
_diffrn_ambient_environment air
_diffrn_ambient_temperature 300.96(10)
_diffrn_detector 'Hybrid Pixel Array Detector'
_diffrn_detector_area_resol_mean 10.0000
_diffrn_detector_type HyPix
_diffrn_measured_fraction_theta_full 0.997
_diffrn_measured_fraction_theta_max 0.947
_diffrn_measurement_details
;
List of Runs (angles in degrees, time in seconds):

  # Type    Start    End  Width  t~exp~   \w     \q     \k     \f   Frames
#--------------------------------------------------------------------------
  1  \w    -53.00 -28.00   0.50    0.05    -- -100.00  61.00 -30.00   50
  2  \w    -74.00 -35.00   0.50    0.05    -- -100.00  61.00 -60.00   78
  3  \w    -74.00 -45.00   0.50    0.05    -- -100.00  61.00 -90.00   58
  4  \w    -73.00 -36.00   0.50    0.05    -- -100.00  61.00-120.00   74
  5  \w    -54.00 -25.00   0.50    0.05    -- -100.00  45.00-150.00   58
  6  \w    -54.00 -29.00   0.50    0.05    -- -100.00  45.00 -90.00   50
  7  \w    -52.00 -27.00   0.50    0.05    -- -100.00  45.00 -30.00   50
  8  \w    -33.00  24.00   0.50    0.05    --   44.66 -19.00-150.00  114
  9  \w     -5.00  21.00   0.50    0.05    --   44.66 -19.00-180.00   52
 10  \w    -33.00  -8.00   0.50    0.05    --  -44.66  41.00 136.00   50
 11  \w    -14.00  35.00   0.50    0.05    --   44.66 -41.00 -16.00   98
 12  \w     43.00  83.00   0.50    0.05    --  108.90 -94.00  60.00   80
 13  \w     47.00 106.00   0.50    0.05    --  108.90 -94.00 -30.00  118
 14  \w     37.00  65.00   0.50    0.05    --  108.90 -61.00   0.00   56
 15  \w     38.00  63.00   0.50    0.05    --  108.90 -61.00 -30.00   50
 16  \w     38.00  65.00   0.50    0.05    --  108.90 -61.00  30.00   54
 17  \w     38.00  68.00   0.50    0.05    --  108.90 -61.00  60.00   60
 18  \w     50.00 102.00   0.50    0.05    --  108.90 -77.00 120.00  104
 19  \w     26.00 113.00   0.50    0.05    --   44.66  41.00 136.00  174
 20  \w     91.00 151.00   0.50    0.05    --  108.90  41.00 136.00  120
 21  \w    117.00 172.00   0.50    0.05    --  108.90  45.00-120.00  110
 22  \w   -119.00 -25.00   0.50    0.05    --  -44.66 -41.00 -16.00  188
 23  \w   -137.00 -80.00   0.50    0.05    -- -100.00 -41.00 -16.00  114
;
_diffrn_measurement_device 'four-circle diffractometer'
_diffrn_measurement_device_type 'ROD, Synergy Custom system, HyPix'
_diffrn_measurement_method '\w scans'
_diffrn_orient_matrix_type 'CrysAlisPro convention (1999,Acta A55,543-557)'
_diffrn_orient_matrix_UB_11 0.0773045000
_diffrn_orient_matrix_UB_12 -0.0532282000
_diffrn_orient_matrix_UB_13 0.0774202000
_diffrn_orient_matrix_UB_21 0.0973314000
_diffrn_orient_matrix_UB_22 -0.0932984000
_diffrn_orient_matrix_UB_23 -0.0313719000
_diffrn_orient_matrix_UB_31 0.0740633000
_diffrn_orient_matrix_UB_32 0.1780317000
_diffrn_orient_matrix_UB_33 0.0066726000
_diffrn_radiation_monochromator mirror
_diffrn_radiation_probe x-ray
_diffrn_radiation_type 'Cu K\a'
_diffrn_radiation_wavelength 1.54184
_diffrn_reflns_av_R_equivalents 0.0248
_diffrn_reflns_av_unetI/netI 0.0234
_diffrn_reflns_Laue_measured_fraction_full 0.997
_diffrn_reflns_Laue_measured_fraction_max 0.947
_diffrn_reflns_limit_h_max 13
_diffrn_reflns_limit_h_min -13
_diffrn_reflns_limit_k_max 8
_diffrn_reflns_limit_k_min -7
_diffrn_reflns_limit_l_max 24
_diffrn_reflns_limit_l_min -22
_diffrn_reflns_number 9096
_diffrn_reflns_point_group_measured_fraction_full 0.997
_diffrn_reflns_point_group_measured_fraction_max 0.947
_diffrn_reflns_theta_full 67.684
_diffrn_reflns_theta_max 75.736
_diffrn_reflns_theta_min 4.151
_diffrn_source 'Rotating-anode X-ray tube'
_diffrn_source_type 'Rigaku (Cu) X-ray Source'
_exptl_absorpt_coefficient_mu 0.695
_exptl_absorpt_correction_T_max 1.00000
_exptl_absorpt_correction_T_min 0.63967
_exptl_absorpt_correction_type multi-scan
_exptl_absorpt_process_details
;
CrysAlisPro 1.171.43.143a (Rigaku Oxford Diffraction, 2024)
Empirical absorption correction using spherical harmonics,
implemented in SCALE3 ABSPACK scaling algorithm.
;
_exptl_crystal_colour 'clear light colourless'
_exptl_crystal_colour_lustre clear
_exptl_crystal_colour_modifier light
_exptl_crystal_colour_primary colourless
_exptl_crystal_density_diffrn 1.254
_exptl_crystal_description block
_exptl_crystal_F_000 608
_exptl_crystal_size_max 0.18
_exptl_crystal_size_mid 0.15
_exptl_crystal_size_min 0.12
_refine_diff_density_max 0.146
_refine_diff_density_min -0.281
_refine_diff_density_rms 0.055
_refine_ls_extinction_method none
_refine_ls_goodness_of_fit_ref 1.086
_refine_ls_hydrogen_treatment constr
_refine_ls_matrix_type full
_refine_ls_number_parameters 191
_refine_ls_number_reflns 2976
_refine_ls_number_restraints 0
_refine_ls_restrained_S_all 1.086
_refine_ls_R_factor_all 0.0500
_refine_ls_R_factor_gt 0.0442
_refine_ls_shift/su_max 0.000
_refine_ls_shift/su_mean 0.000
_refine_ls_structure_factor_coef Fsqd
_refine_ls_weighting_details 'w=1/[\s^2^(Fo^2^)+(0.0628P)^2^+0.2159P] where P=(Fo^2^+2Fc^2^)/3'
_refine_ls_weighting_scheme calc
_refine_ls_wR_factor_gt 0.1155
_refine_ls_wR_factor_ref 0.1216
_reflns_Friedel_coverage 0.000
_reflns_number_gt 2533
_reflns_number_total 2976
_reflns_threshold_expression 'I > 2\s(I)'
_cod_data_source_file d5ob01300c3.cif
_cod_data_source_block chenyuting-zhfm_0618_auto
_cod_depositor_comments 'Adding full bibliography for 7160759--7160760.cif.'
_cod_database_code 7160759
_shelx_shelxl_version_number 2018/3
_shelx_space_group_comment
;
The symmetry employed for this shelxl refinement is uniquely defined
by the following loop, which should always be used as a source of
symmetry information in preference to the above space-group names.
They are only intended as comments.
;
_olex2_refinement_description
;
1. Fixed Uiso
 At 1.2 times of:
  All C(H) groups, All C(H,H) groups, All N(H) groups
 At 1.5 times of:
  All C(H,H,H) groups
2.a Secondary CH2 refined with riding coordinates:
 C3(H3A,H3B), C5(H5A,H5B), C11(H11A,H11B), C14(H14A,H14B), C17(H17A,H17B)
2.b Aromatic/amide H refined with riding coordinates:
 N1(H1), C7(H7), C9(H9), C13(H13), C15(H15), C16(H16)
2.c Idealised Me refined as rotating group:
 C2(H2A,H2B,H2C)
;
_olex2_submission_special_instructions 'No special instructions were received'
_oxdiff_exptl_absorpt_empirical_details
;
Empirical correction (ABSPACK) includes:
- Absorption correction using spherical harmonics
- Frame scaling
;
_oxdiff_exptl_absorpt_empirical_full_max 1.386
_oxdiff_exptl_absorpt_empirical_full_min 0.786

loop_
_space_group_symop_operation_xyz
'x, y, z'
'-x, y+1/2, -z+1/2'
'-x, -y, -z'
'x, -y-1/2, z-1/2'

loop_
_atom_site_label
_atom_site_type_symbol
_atom_site_fract_x
_atom_site_fract_y
_atom_site_fract_z
_atom_site_U_iso_or_equiv
_atom_site_adp_type
_atom_site_occupancy
_atom_site_site_symmetry_order
_atom_site_calc_flag
_atom_site_refinement_flags_posn
_atom_site_refinement_flags_adp
_atom_site_refinement_flags_occupancy
_atom_site_disorder_assembly
_atom_site_disorder_group
O1 O 0.50232(9) 0.07430(14) 0.41143(5) 0.0486(3) Uani 1 1 d . . . . .
O2 O 0.73250(10) 0.3783(2) 0.32314(6) 0.0693(4) Uani 1 1 d . . . . .
O3 O 0.52683(9) 0.34949(15) 0.30850(5) 0.0492(3) Uani 1 1 d . . . . .
N1 N 0.61567(10) 0.18376(15) 0.52268(5) 0.0378(3) Uani 1 1 d . . . . .
H1 H 0.581792 0.118879 0.549229 0.045 Uiso 1 1 calc R U . . .
C1 C 0.58148(12) 0.17616(17) 0.44990(7) 0.0358(3) Uani 1 1 d . . . . .
C2 C 0.36175(17) 0.3650(3) 0.19947(9) 0.0689(5) Uani 1 1 d . . . . .
H2A H 0.340626 0.368744 0.147340 0.103 Uiso 1 1 calc R U . . .
H2B H 0.326642 0.468332 0.216812 0.103 Uiso 1 1 calc R U . . .
H2C H 0.328341 0.256822 0.214421 0.103 Uiso 1 1 calc R U . . .
C3 C 0.76000(17) 0.6284(2) 0.60541(10) 0.0619(4) Uani 1 1 d . . . . .
H3A H 0.729012 0.721925 0.631308 0.074 Uiso 1 1 calc R U . . .
H3B H 0.842990 0.593368 0.634837 0.074 Uiso 1 1 calc R U . . .
C4 C 0.71622(11) 0.31322(17) 0.55242(7) 0.0359(3) Uani 1 1 d . . . . .
C5 C 0.50077(15) 0.3666(2) 0.23026(7) 0.0527(4) Uani 1 1 d . . . . .
H5A H 0.537928 0.266897 0.210847 0.063 Uiso 1 1 calc R U . . .
H5B H 0.535304 0.478603 0.218026 0.063 Uiso 1 1 calc R U . . .
C6 C 0.73486(11) 0.39419(17) 0.48358(7) 0.0367(3) Uani 1 1 d . . . . .
C7 C 0.92787(17) 0.0352(3) 0.70573(9) 0.0673(5) Uani 1 1 d . . . . .
H7 H 0.926016 -0.009467 0.750766 0.081 Uiso 1 1 calc R U . . .
C8 C 0.65823(12) 0.31388(17) 0.42532(7) 0.0361(3) Uani 1 1 d . . . . .
C9 C 0.83111(15) 0.1420(2) 0.66606(8) 0.0519(4) Uani 1 1 d . . . . .
H9 H 0.764661 0.169126 0.684874 0.062 Uiso 1 1 calc R U . . .
C10 C 0.83092(12) 0.20996(18) 0.59844(7) 0.0382(3) Uani 1 1 d . . . . .
C11 C 0.76864(18) 0.7024(2) 0.53304(10) 0.0641(5) Uani 1 1 d . . . . .
H11A H 0.825760 0.804339 0.541644 0.077 Uiso 1 1 calc R U . . .
H11B H 0.686600 0.744620 0.504894 0.077 Uiso 1 1 calc R U . . .
C12 C 0.64616(13) 0.35148(18) 0.34778(7) 0.0408(3) Uani 1 1 d . . . . .
C13 C 1.02902(15) 0.0599(3) 0.61229(11) 0.0645(5) Uani 1 1 d . . . . .
H13 H 1.095960 0.031877 0.594022 0.077 Uiso 1 1 calc R U . . .
C14 C 0.67278(14) 0.4661(2) 0.59423(8) 0.0483(4) Uani 1 1 d . . . . .
H14A H 0.588676 0.503354 0.567417 0.058 Uiso 1 1 calc R U . . .
H14B H 0.669614 0.421190 0.641228 0.058 Uiso 1 1 calc R U . . .
C15 C 1.02683(17) -0.0054(3) 0.67907(11) 0.0716(5) Uani 1 1 d . . . . .
H15 H 1.092361 -0.076887 0.706064 0.086 Uiso 1 1 calc R U . . .
C16 C 0.93182(13) 0.1673(2) 0.57208(8) 0.0484(4) Uani 1 1 d . . . . .
H16 H 0.934185 0.211227 0.527024 0.058 Uiso 1 1 calc R U . . .
C17 C 0.81532(14) 0.5574(2) 0.48967(9) 0.0512(4) Uani 1 1 d . . . . .
H17A H 0.811246 0.602622 0.441561 0.061 Uiso 1 1 calc R U . . .
H17B H 0.901938 0.526951 0.514180 0.061 Uiso 1 1 calc R U . . .

loop_
_atom_site_aniso_label
_atom_site_aniso_U_11
_atom_site_aniso_U_22
_atom_site_aniso_U_33
_atom_site_aniso_U_23
_atom_site_aniso_U_13
_atom_site_aniso_U_12
O1 0.0591(6) 0.0526(6) 0.0332(5) -0.0042(4) 0.0118(4) -0.0234(5)
O2 0.0537(7) 0.1108(11) 0.0497(6) 0.0142(6) 0.0249(5) -0.0100(6)
O3 0.0470(5) 0.0669(7) 0.0344(5) 0.0096(4) 0.0126(4) 0.0008(5)
N1 0.0398(6) 0.0444(6) 0.0301(5) 0.0003(4) 0.0113(4) -0.0124(5)
C1 0.0384(6) 0.0379(7) 0.0325(6) -0.0008(5) 0.0121(5) -0.0048(5)
C2 0.0653(11) 0.0811(13) 0.0514(9) 0.0079(9) 0.0023(8) -0.0060(9)
C3 0.0694(11) 0.0463(9) 0.0652(10) -0.0183(8) 0.0112(8) -0.0038(8)
C4 0.0356(6) 0.0375(7) 0.0350(6) -0.0026(5) 0.0107(5) -0.0066(5)
C5 0.0643(9) 0.0598(9) 0.0338(7) 0.0072(6) 0.0135(7) 0.0002(7)
C6 0.0352(6) 0.0355(7) 0.0409(7) 0.0036(5) 0.0131(5) -0.0009(5)
C7 0.0684(11) 0.0766(12) 0.0487(9) 0.0170(8) 0.0031(8) -0.0021(9)
C8 0.0381(6) 0.0376(7) 0.0349(6) 0.0028(5) 0.0138(5) -0.0016(5)
C9 0.0536(8) 0.0610(10) 0.0405(7) 0.0037(7) 0.0123(6) -0.0032(7)
C10 0.0384(6) 0.0371(7) 0.0370(7) -0.0028(5) 0.0069(5) -0.0065(5)
C11 0.0712(11) 0.0375(8) 0.0780(12) -0.0037(8) 0.0117(9) -0.0119(7)
C12 0.0456(7) 0.0414(7) 0.0380(7) 0.0041(5) 0.0161(6) -0.0025(6)
C13 0.0449(8) 0.0668(11) 0.0791(12) 0.0060(9) 0.0132(8) 0.0074(8)
C14 0.0488(8) 0.0493(8) 0.0469(8) -0.0086(6) 0.0137(6) 0.0030(6)
C15 0.0548(10) 0.0688(12) 0.0768(12) 0.0185(10) -0.0048(9) 0.0073(9)
C16 0.0428(7) 0.0521(9) 0.0508(8) 0.0033(7) 0.0140(6) -0.0002(6)
C17 0.0489(8) 0.0452(8) 0.0575(9) 0.0060(7) 0.0116(7) -0.0133(6)

loop_
_atom_type_symbol
_atom_type_description
_atom_type_scat_dispersion_real
_atom_type_scat_dispersion_imag
_atom_type_scat_source
C C 0.0181 0.0091 'International Tables Vol C Tables 4.2.6.8 and 6.1.1.4'
H H 0.0000 0.0000 'International Tables Vol C Tables 4.2.6.8 and 6.1.1.4'
N N 0.0311 0.0180 'International Tables Vol C Tables 4.2.6.8 and 6.1.1.4'
O O 0.0492 0.0322 'International Tables Vol C Tables 4.2.6.8 and 6.1.1.4'

loop_
_geom_angle_atom_site_label_1
_geom_angle_atom_site_label_2
_geom_angle_atom_site_label_3
_geom_angle
_geom_angle_site_symmetry_1
_geom_angle_site_symmetry_3
_geom_angle_publ_flag
C12 O3 C5 117.48(11) . . ?
C1 N1 H1 123.4 . . ?
C1 N1 C4 113.26(10) . . ?
C4 N1 H1 123.4 . . ?
O1 C1 N1 126.38(11) . . ?
O1 C1 C8 127.27(11) . . ?
N1 C1 C8 106.35(10) . . ?
H2A C2 H2B 109.5 . . ?
H2A C2 H2C 109.5 . . ?
H2B C2 H2C 109.5 . . ?
C5 C2 H2A 109.5 . . ?
C5 C2 H2B 109.5 . . ?
C5 C2 H2C 109.5 . . ?
H3A C3 H3B 108.0 . . ?
C11 C3 H3A 109.4 . . ?
C11 C3 H3B 109.4 . . ?
C11 C3 C14 111.01(13) . . ?
C14 C3 H3A 109.4 . . ?
C14 C3 H3B 109.4 . . ?
N1 C4 C6 101.38(10) . . ?
N1 C4 C10 108.43(11) . . ?
N1 C4 C14 111.63(10) . . ?
C6 C4 C10 113.74(10) . . ?
C6 C4 C14 107.55(11) . . ?
C10 C4 C14 113.50(11) . . ?
O3 C5 C2 106.90(12) . . ?
O3 C5 H5A 110.3 . . ?
O3 C5 H5B 110.3 . . ?
C2 C5 H5A 110.3 . . ?
C2 C5 H5B 110.3 . . ?
H5A C5 H5B 108.6 . . ?
C8 C6 C4 109.86(11) . . ?
C8 C6 C17 130.79(12) . . ?
C17 C6 C4 118.67(12) . . ?
C9 C7 H7 119.9 . . ?
C15 C7 H7 119.9 . . ?
C15 C7 C9 120.21(16) . . ?
C6 C8 C1 109.07(11) . . ?
C6 C8 C12 127.62(12) . . ?
C12 C8 C1 123.30(11) . . ?
C7 C9 H9 119.4 . . ?
C7 C9 C10 121.22(15) . . ?
C10 C9 H9 119.4 . . ?
C9 C10 C4 119.96(12) . . ?
C16 C10 C4 121.90(12) . . ?
C16 C10 C9 117.89(13) . . ?
C3 C11 H11A 109.4 . . ?
C3 C11 H11B 109.4 . . ?
C3 C11 C17 111.10(14) . . ?
H11A C11 H11B 108.0 . . ?
C17 C11 H11A 109.4 . . ?
C17 C11 H11B 109.4 . . ?
O2 C12 O3 124.06(13) . . ?
O2 C12 C8 124.81(13) . . ?
O3 C12 C8 111.12(11) . . ?
C15 C13 H13 119.9 . . ?
C15 C13 C16 120.24(16) . . ?
C16 C13 H13 119.9 . . ?
C3 C14 C4 111.95(12) . . ?
C3 C14 H14A 109.2 . . ?
C3 C14 H14B 109.2 . . ?
C4 C14 H14A 109.2 . . ?
C4 C14 H14B 109.2 . . ?
H14A C14 H14B 107.9 . . ?
C7 C15 C13 119.81(16) . . ?
C7 C15 H15 120.1 . . ?
C13 C15 H15 120.1 . . ?
C10 C16 H16 119.7 . . ?
C13 C16 C10 120.63(15) . . ?
C13 C16 H16 119.7 . . ?
C6 C17 C11 108.89(12) . . ?
C6 C17 H17A 109.9 . . ?
C6 C17 H17B 109.9 . . ?
C11 C17 H17A 109.9 . . ?
C11 C17 H17B 109.9 . . ?
H17A C17 H17B 108.3 . . ?

loop_
_geom_bond_atom_site_label_1
_geom_bond_atom_site_label_2
_geom_bond_distance
_geom_bond_site_symmetry_2
_geom_bond_publ_flag
O1 C1 1.2325(15) . ?
O2 C12 1.1988(16) . ?
O3 C5 1.4503(16) . ?
O3 C12 1.3261(17) . ?
N1 H1 0.8600 . ?
N1 C1 1.3392(15) . ?
N1 C4 1.4598(16) . ?
C1 C8 1.4885(17) . ?
C2 H2A 0.9600 . ?
C2 H2B 0.9600 . ?
C2 H2C 0.9600 . ?
C2 C5 1.489(2) . ?
C3 H3A 0.9700 . ?
C3 H3B 0.9700 . ?
C3 C11 1.519(2) . ?
C3 C14 1.520(2) . ?
C4 C6 1.5157(17) . ?
C4 C10 1.5330(18) . ?
C4 C14 1.5413(19) . ?
C5 H5A 0.9700 . ?
C5 H5B 0.9700 . ?
C6 C8 1.3370(19) . ?
C6 C17 1.4878(19) . ?
C7 H7 0.9300 . ?
C7 C9 1.377(2) . ?
C7 C15 1.370(3) . ?
C8 C12 1.4802(17) . ?
C9 H9 0.9300 . ?
C9 C10 1.3897(19) . ?
C10 C16 1.389(2) . ?
C11 H11A 0.9700 . ?
C11 H11B 0.9700 . ?
C11 C17 1.535(2) . ?
C13 H13 0.9300 . ?
C13 C15 1.375(3) . ?
C13 C16 1.386(2) . ?
C14 H14A 0.9700 . ?
C14 H14B 0.9700 . ?
C15 H15 0.9300 . ?
C16 H16 0.9300 . ?
C17 H17A 0.9700 . ?
C17 H17B 0.9700 . ?

loop_
_geom_torsion_atom_site_label_1
_geom_torsion_atom_site_label_2
_geom_torsion_atom_site_label_3
_geom_torsion_atom_site_label_4
_geom_torsion
_geom_torsion_site_symmetry_1
_geom_torsion_site_symmetry_2
_geom_torsion_site_symmetry_3
_geom_torsion_site_symmetry_4
_geom_torsion_publ_flag
O1 C1 C8 C6 -178.84(13) . . . . ?
O1 C1 C8 C12 1.9(2) . . . . ?
N1 C1 C8 C6 0.94(15) . . . . ?
N1 C1 C8 C12 -178.36(12) . . . . ?
N1 C4 C6 C8 -2.11(14) . . . . ?
N1 C4 C6 C17 169.42(11) . . . . ?
N1 C4 C10 C9 -73.60(15) . . . . ?
N1 C4 C10 C16 100.57(14) . . . . ?
N1 C4 C14 C3 -162.64(12) . . . . ?
C1 N1 C4 C6 2.81(14) . . . . ?
C1 N1 C4 C10 -117.19(12) . . . . ?
C1 N1 C4 C14 117.06(13) . . . . ?
C1 C8 C12 O2 -138.99(16) . . . . ?
C1 C8 C12 O3 40.23(17) . . . . ?
C3 C11 C17 C6 53.16(18) . . . . ?
C4 N1 C1 O1 177.35(13) . . . . ?
C4 N1 C1 C8 -2.43(15) . . . . ?
C4 C6 C8 C1 0.83(15) . . . . ?
C4 C6 C8 C12 -179.91(12) . . . . ?
C4 C6 C17 C11 -52.98(17) . . . . ?
C4 C10 C16 C13 -174.13(14) . . . . ?
C5 O3 C12 O2 5.1(2) . . . . ?
C5 O3 C12 C8 -174.11(12) . . . . ?
C6 C4 C10 C9 174.45(12) . . . . ?
C6 C4 C10 C16 -11.39(18) . . . . ?
C6 C4 C14 C3 -52.27(15) . . . . ?
C6 C8 C12 O2 41.9(2) . . . . ?
C6 C8 C12 O3 -138.93(14) . . . . ?
C7 C9 C10 C4 174.18(15) . . . . ?
C7 C9 C10 C16 -0.2(2) . . . . ?
C8 C6 C17 C11 116.47(17) . . . . ?
C9 C7 C15 C13 -0.4(3) . . . . ?
C9 C10 C16 C13 0.1(2) . . . . ?
C10 C4 C6 C8 114.05(12) . . . . ?
C10 C4 C6 C17 -74.42(15) . . . . ?
C10 C4 C14 C3 74.45(16) . . . . ?
C11 C3 C14 C4 58.42(18) . . . . ?
C12 O3 C5 C2 -178.68(14) . . . . ?
C14 C3 C11 C17 -58.15(19) . . . . ?
C14 C4 C6 C8 -119.37(12) . . . . ?
C14 C4 C6 C17 52.16(15) . . . . ?
C14 C4 C10 C9 51.06(17) . . . . ?
C14 C4 C10 C16 -134.78(14) . . . . ?
C15 C7 C9 C10 0.3(3) . . . . ?
C15 C13 C16 C10 -0.2(3) . . . . ?
C16 C13 C15 C7 0.3(3) . . . . ?
C17 C6 C8 C1 -169.34(13) . . . . ?
C17 C6 C8 C12 9.9(2) . . . . ?
